data_7031374
loop_
_publ_author_name
'Paul, Mithun'
'Dastidar, Parthasarathi'

_publ_section_title
;
 Coordination polymers derived from pyridyl carboxylate ligands having an
 amide backbone: an attempt towards the selective separation of Cu II
 cation following in situ crystallization under competitive conditions
;
_journal_issue 33
_journal_name_full CrystEngComm
_journal_page_first 7815
_journal_paper_doi 10.1039/c4ce00733f
_journal_volume 16
_journal_year 2014
_chemical_formula_moiety 'C13 H10 N2 O3'
_chemical_formula_sum 'C13 H10 N2 O3'
_chemical_formula_weight 242.23
_chemical_name_systematic
; 
 ? 
;
_space_group_IT_number 60
_symmetry_cell_setting orthorhombic
_symmetry_space_group_name_Hall '-P 2n 2ab'
_symmetry_space_group_name_H-M 'P b c n'
_atom_sites_solution_hydrogens geom
_atom_sites_solution_primary direct
_atom_sites_solution_secondary difmap
_audit_creation_method SHELXL-97
_cell_angle_alpha 90.00
_cell_angle_beta 90.00
_cell_angle_gamma 90.00
_cell_formula_units_Z 8
_cell_length_a 9.4072(3)
_cell_length_b 12.7350(3)
_cell_length_c 17.8919(5)
_cell_measurement_temperature 296(2)
_cell_volume 2143.46(10)
_computing_cell_refinement 'Bruker Apex II'
_computing_data_collection 'Bruker Apex II'
_computing_data_reduction SAINT
_computing_molecular_graphics 'Mercury 3.1'
_computing_publication_material SHELXTL-97
_computing_structure_refinement 'SHELXL-97 (Sheldrick, 1997)'
_computing_structure_solution 'SHELXS-97 (Sheldrick, 1990)'
_diffrn_ambient_temperature 296(2)
_diffrn_detector_area_resol_mean 3
_diffrn_measured_fraction_theta_full 0.999
_diffrn_measured_fraction_theta_max 0.999
_diffrn_measurement_device_type 'Bruker Apex II'
_diffrn_measurement_method 'phi-omega scan'
_diffrn_radiation_monochromator graphite
_diffrn_radiation_source 'fine-focus sealed tube'
_diffrn_radiation_type MoK\a
_diffrn_radiation_wavelength 0.71073
_diffrn_reflns_av_R_equivalents 0.0503
_diffrn_reflns_av_sigmaI/netI 0.0302
_diffrn_reflns_limit_h_max 13
_diffrn_reflns_limit_h_min -13
_diffrn_reflns_limit_k_max 17
_diffrn_reflns_limit_k_min -17
_diffrn_reflns_limit_l_max 22
_diffrn_reflns_limit_l_min -24
_diffrn_reflns_number 38464
_diffrn_reflns_theta_full 29.46
_diffrn_reflns_theta_max 29.46
_diffrn_reflns_theta_min 2.28
_exptl_absorpt_coefficient_mu 0.109
_exptl_absorpt_correction_T_max 0.9935
_exptl_absorpt_correction_T_min 0.9774
_exptl_absorpt_correction_type multi-scan
_exptl_absorpt_process_details sadabs
_exptl_crystal_colour colourless
_exptl_crystal_density_diffrn 1.501
_exptl_crystal_density_method 'not measured'
_exptl_crystal_description block
_exptl_crystal_F_000 1008
_exptl_crystal_size_max 0.21
_exptl_crystal_size_mid 0.08
_exptl_crystal_size_min 0.06
_refine_diff_density_max 0.369
_refine_diff_density_min -0.361
_refine_diff_density_rms 0.050
_refine_ls_extinction_method none
_refine_ls_goodness_of_fit_ref 1.007
_refine_ls_hydrogen_treatment mixed
_refine_ls_matrix_type full
_refine_ls_number_parameters 176
_refine_ls_number_reflns 2967
_refine_ls_number_restraints 0
_refine_ls_restrained_S_all 1.007
_refine_ls_R_factor_all 0.0965
_refine_ls_R_factor_gt 0.0526
_refine_ls_shift/su_max 0.001
_refine_ls_shift/su_mean 0.000
_refine_ls_structure_factor_coef Fsqd
_refine_ls_weighting_details 'calc w=1/[\s^2^(Fo^2^)+(0.0650P)^2^+1.4589P] where P=(Fo^2^+2Fc^2^)/3'
_refine_ls_weighting_scheme calc
_refine_ls_wR_factor_gt 0.1295
_refine_ls_wR_factor_ref 0.1543
_reflns_number_gt 1907
_reflns_number_total 2967
_reflns_threshold_expression >2sigma(I)
_cod_duplicate_entry 7216632
_cod_data_source_file c4dt01080a2.cif
_cod_data_source_block l1h
_cod_depositor_comments 'Adding full bibliography for 7031362--7031374.cif.'
_cod_original_sg_symbol_Hall -P2n2ab
_cod_original_sg_symbol_H-M Pbcn
_cod_database_code 7031374

loop_
_symmetry_equiv_pos_as_xyz
'x, y, z'
'-x+1/2, -y+1/2, z+1/2'
'-x, y, -z+1/2'
'x+1/2, -y+1/2, -z'
'-x, -y, -z'
'x-1/2, y-1/2, -z-1/2'
'x, -y, z-1/2'
'-x-1/2, y-1/2, z'

loop_
_atom_site_label
_atom_site_type_symbol
_atom_site_fract_x
_atom_site_fract_y
_atom_site_fract_z
_atom_site_U_iso_or_equiv
_atom_site_adp_type
_atom_site_occupancy
_atom_site_symmetry_multiplicity
_atom_site_calc_flag
_atom_site_refinement_flags
C1 C 0.9059(4) 0.2399(2) 0.66290(16) 0.0675(9) Uani 1 1 d .
C2 C 0.8237(6) 0.3057(2) 0.7053(2) 0.119(2) Uani 1 1 d .
H2 H 0.813(5) 0.371(4) 0.694(2) 0.156(18) Uiso 1 1 d .
C3 C 0.7316(4) 0.26368(19) 0.75665(19) 0.0818(12) Uani 1 1 d .
C4 C 0.7265(2) 0.15688(15) 0.76593(11) 0.0336(4) Uani 1 1 d .
C5 C 0.8170(2) 0.09756(16) 0.72159(11) 0.0352(5) Uani 1 1 d .
H5 H 0.8167 0.0251 0.7280 0.042 Uiso 1 1 calc R
C6 C 0.6308(2) 0.09920(15) 0.81865(11) 0.0327(4) Uani 1 1 d .
C7 C 0.44806(19) 0.12475(14) 0.91752(11) 0.0293(4) Uani 1 1 d .
C8 C 0.3998(2) 0.02168(15) 0.92164(11) 0.0343(4) Uani 1 1 d .
H8 H 0.4384 -0.0295 0.8906 0.041 Uiso 1 1 calc R
C9 C 0.2939(2) -0.00441(15) 0.97218(11) 0.0343(4) Uani 1 1 d .
H9 H 0.2614 -0.0733 0.9742 0.041 Uiso 1 1 calc R
C10 C 0.23547(19) 0.06958(14) 1.01960(11) 0.0303(4) Uani 1 1 d .
C11 C 0.2860(2) 0.17212(15) 1.01596(12) 0.0384(5) Uani 1 1 d .
H11 H 0.2487 0.2228 1.0479 0.046 Uiso 1 1 calc R
C12 C 0.3906(2) 0.19966(15) 0.96575(12) 0.0388(5) Uani 1 1 d .
H12 H 0.4232 0.2686 0.9640 0.047 Uiso 1 1 calc R
C13 C 0.12282(19) 0.04149(14) 1.07447(11) 0.0303(4) Uani 1 1 d .
N1 N 0.90439(18) 0.13780(13) 0.67042(10) 0.0372(4) Uani 1 1 d .
N2 N 0.55187(17) 0.15922(12) 0.86623(9) 0.0329(4) Uani 1 1 d .
H2B H 0.5672 0.2258 0.8648 0.039 Uiso 1 1 calc R
O1 O 0.62605(18) 0.00356(12) 0.81742(10) 0.0526(5) Uani 1 1 d .
O2 O 0.09102(16) -0.05896(10) 1.07442(9) 0.0417(4) Uani 1 1 d .
H2A H 0.0298 -0.0705 1.1060 0.062 Uiso 1 1 calc R
O3 O 0.06521(15) 0.10526(11) 1.11539(8) 0.0386(4) Uani 1 1 d .
H1 H 0.967(4) 0.268(2) 0.6266(17) 0.086(10) Uiso 1 1 d .
H3 H 0.672(4) 0.308(2) 0.7829(17) 0.088(10) Uiso 1 1 d .

loop_
_atom_site_aniso_label
_atom_site_aniso_U_11
_atom_site_aniso_U_22
_atom_site_aniso_U_33
_atom_site_aniso_U_23
_atom_site_aniso_U_13
_atom_site_aniso_U_12
C1 0.097(2) 0.0435(13) 0.0618(18) 0.0050(12) 0.0477(17) 0.0035(14)
C2 0.201(5) 0.0331(13) 0.124(3) 0.0132(16) 0.124(3) 0.015(2)
C3 0.125(3) 0.0349(12) 0.085(2) 0.0047(13) 0.074(2) 0.0158(15)
C4 0.0361(10) 0.0332(9) 0.0314(11) -0.0024(8) 0.0045(9) 0.0003(8)
C5 0.0319(10) 0.0325(9) 0.0412(12) -0.0052(8) 0.0016(9) 0.0005(8)
C6 0.0321(9) 0.0317(9) 0.0342(11) -0.0023(8) 0.0012(8) -0.0015(8)
C7 0.0262(9) 0.0308(9) 0.0309(10) 0.0010(7) 0.0016(7) -0.0022(7)
C8 0.0364(10) 0.0308(9) 0.0359(11) -0.0074(8) 0.0051(8) -0.0047(8)
C9 0.0353(10) 0.0282(9) 0.0393(11) -0.0031(8) 0.0016(8) -0.0061(8)
C10 0.0277(9) 0.0300(9) 0.0332(11) 0.0020(7) -0.0002(8) -0.0016(7)
C11 0.0416(11) 0.0289(9) 0.0446(13) -0.0054(8) 0.0129(10) -0.0017(8)
C12 0.0428(11) 0.0260(9) 0.0475(13) -0.0035(8) 0.0127(10) -0.0054(8)
C13 0.0281(9) 0.0290(8) 0.0338(11) 0.0015(8) -0.0013(8) -0.0007(7)
N1 0.0356(9) 0.0396(9) 0.0363(10) -0.0042(7) 0.0064(8) 0.0023(7)
N2 0.0327(8) 0.0282(7) 0.0377(10) -0.0022(7) 0.0086(7) -0.0041(6)
O1 0.0607(10) 0.0326(8) 0.0645(11) -0.0067(7) 0.0244(9) -0.0034(7)
O2 0.0438(8) 0.0313(7) 0.0499(10) -0.0011(6) 0.0182(7) -0.0070(6)
O3 0.0391(8) 0.0344(7) 0.0423(9) -0.0015(6) 0.0073(6) 0.0017(6)

loop_
_atom_type_symbol
_atom_type_description
_atom_type_scat_dispersion_real
_atom_type_scat_dispersion_imag
_atom_type_scat_source
C C 0.0033 0.0016 'International Tables Vol C Tables 4.2.6.8 and 6.1.1.4'
H H 0.0000 0.0000 'International Tables Vol C Tables 4.2.6.8 and 6.1.1.4'
N N 0.0061 0.0033 'International Tables Vol C Tables 4.2.6.8 and 6.1.1.4'
O O 0.0106 0.0060 'International Tables Vol C Tables 4.2.6.8 and 6.1.1.4'

loop_
_geom_angle_atom_site_label_1
_geom_angle_atom_site_label_2
_geom_angle_atom_site_label_3
_geom_angle
N1 C1 C2 123.1(2)
N1 C1 H1 117.3(19)
C2 C1 H1 119.7(19)
C3 C2 C1 119.3(3)
C3 C2 H2 117(3)
C1 C2 H2 122(3)
C4 C3 C2 119.4(2)
C4 C3 H3 122(2)
C2 C3 H3 119(2)
C3 C4 C5 116.7(2)
C3 C4 C6 125.76(19)
C5 C4 C6 117.54(17)
N1 C5 C4 124.19(18)
N1 C5 H5 117.9
C4 C5 H5 117.9
O1 C6 N2 123.45(18)
O1 C6 C4 120.07(18)
N2 C6 C4 116.48(17)
C8 C7 C12 119.08(17)
C8 C7 N2 123.67(17)
C12 C7 N2 117.25(16)
C9 C8 C7 119.71(18)
C9 C8 H8 120.1
C7 C8 H8 120.1
C10 C9 C8 121.53(18)
C10 C9 H9 119.2
C8 C9 H9 119.2
C9 C10 C11 118.39(18)
C9 C10 C13 121.62(16)
C11 C10 C13 119.99(17)
C12 C11 C10 120.90(19)
C12 C11 H11 119.6
C10 C11 H11 119.6
C11 C12 C7 120.38(18)
C11 C12 H12 119.8
C7 C12 H12 119.8
O3 C13 O2 123.18(18)
O3 C13 C10 123.51(17)
O2 C13 C10 113.31(16)
C1 N1 C5 117.37(19)
C6 N2 C7 127.50(16)
C6 N2 H2B 116.2
C7 N2 H2B 116.2
C13 O2 H2A 109.5

loop_
_geom_bond_atom_site_label_1
_geom_bond_atom_site_label_2
_geom_bond_distance
C1 N1 1.307(3)
C1 C2 1.370(4)
C1 H1 0.94(3)
C2 C3 1.371(4)
C2 H2 0.86(5)
C3 C4 1.371(3)
C3 H3 0.93(3)
C4 C5 1.388(3)
C4 C6 1.497(3)
C5 N1 1.333(3)
C5 H5 0.9300
C6 O1 1.219(2)
C6 N2 1.364(2)
C7 C8 1.391(3)
C7 C12 1.395(3)
C7 N2 1.410(2)
C8 C9 1.386(3)
C8 H8 0.9300
C9 C10 1.382(3)
C9 H9 0.9300
C10 C11 1.391(3)
C10 C13 1.488(3)
C11 C12 1.378(3)
C11 H11 0.9300
C12 H12 0.9300
C13 O3 1.220(2)
C13 O2 1.314(2)
N2 H2B 0.8600
O2 H2A 0.8200

loop_
_geom_hbond_atom_site_label_D
_geom_hbond_atom_site_label_H
_geom_hbond_atom_site_label_A
_geom_hbond_distance_DH
_geom_hbond_distance_HA
_geom_hbond_distance_DA
_geom_hbond_angle_DHA
_geom_hbond_site_symmetry_A
O2 H2A N1 0.82 1.86 2.653(2) 162.8 7_456
N2 H2B O3 0.86 2.18 3.020(2) 165.0 4_557
